data_2237675
loop_
_publ_author_name
'Tr\'avn\'i\<cek, Zden\<ek'
'Popa, Igor'
'Dvo\<r\'ak, Zden\<ek'
'\<Starha, Pavel'

_publ_section_title
;
 <i>N</i>-(2-Methoxybenzyl)-9-(oxolan-2-yl)-9<i>H</i>-purin-6-amine
;
_journal_coeditor_code NG5319
_journal_issue 4
_journal_name_full 'Acta Crystallographica Section E'
_journal_page_first o588
_journal_paper_doi 10.1107/S1600536813007721
_journal_volume 69
_journal_year 2013
_chemical_formula_iupac 'C17 H19 N5 O2'
_chemical_formula_moiety 'C17 H19 N5 O2'
_chemical_formula_sum 'C17 H19 N5 O2'
_chemical_formula_weight 325.37
_chemical_name_systematic
;
<i>N</i>-(2-Methoxybenzyl)-9-(oxolan-2-yl)-9<i>H</i>-purin-6-amine
;
_space_group_IT_number 14
_symmetry_cell_setting monoclinic
_symmetry_space_group_name_Hall '-P 2yn'
_symmetry_space_group_name_H-M 'P 1 21/n 1'
_atom_sites_solution_hydrogens geom
_atom_sites_solution_primary direct
_atom_sites_solution_secondary difmap
_audit_creation_method SHELXL-97
_cell_angle_alpha 90.00
_cell_angle_beta 90.4360(19)
_cell_angle_gamma 90.00
_cell_formula_units_Z 4
_cell_length_a 8.87210(19)
_cell_length_b 8.37534(17)
_cell_length_c 20.7445(4)
_cell_measurement_reflns_used 11022
_cell_measurement_temperature 110(2)
_cell_measurement_theta_max 31.93
_cell_measurement_theta_min 2.94
_cell_volume 1541.41(5)
_computing_cell_refinement
;
<i>CrysAlis PRO</i> (Agilent, 2012)
;
_computing_data_collection
;
<i>CrysAlis PRO</i> (Agilent, 2012)
;
_computing_data_reduction
;
<i>CrysAlis PRO</i>  (Agilent, 2012)
;
_computing_molecular_graphics '<i>DIAMOND</i> (Brandenburg, 2011)'
_computing_publication_material '<i>publCIF</i> (Westrip, 2010)'
_computing_structure_refinement '<i>SHELXL97</i> (Sheldrick, 2008)'
_computing_structure_solution '<i>SHELXS97</i> (Sheldrick, 2008)'
_diffrn_ambient_temperature 110(2)
_diffrn_detector_area_resol_mean 8.3611
_diffrn_measured_fraction_theta_full 0.999
_diffrn_measured_fraction_theta_max 0.999
_diffrn_measurement_device_type 'Agilent Xcalibur Sapphire2'
_diffrn_measurement_method '\w scans'
_diffrn_radiation_monochromator graphite
_diffrn_radiation_source 'Enhance (Mo) X-ray Source'
_diffrn_radiation_type MoK\a
_diffrn_radiation_wavelength 0.71073
_diffrn_reflns_av_R_equivalents 0.0139
_diffrn_reflns_av_sigmaI/netI 0.0109
_diffrn_reflns_limit_h_max 10
_diffrn_reflns_limit_h_min -9
_diffrn_reflns_limit_k_max 9
_diffrn_reflns_limit_k_min -9
_diffrn_reflns_limit_l_max 24
_diffrn_reflns_limit_l_min -23
_diffrn_reflns_number 12687
_diffrn_reflns_theta_full 25.00
_diffrn_reflns_theta_max 25.00
_diffrn_reflns_theta_min 3.13
_exptl_absorpt_coefficient_mu 0.096
_exptl_absorpt_correction_T_max 0.9717
_exptl_absorpt_correction_T_min 0.9671
_exptl_absorpt_correction_type multi-scan
_exptl_absorpt_process_details
;
(<i>CrysAlis PRO</i>; Agilent, 2012)
;
_exptl_crystal_colour colourless
_exptl_crystal_density_diffrn 1.402
_exptl_crystal_density_method 'not measured'
_exptl_crystal_description prism
_exptl_crystal_F_000 688
_exptl_crystal_size_max 0.35
_exptl_crystal_size_mid 0.30
_exptl_crystal_size_min 0.30
_refine_diff_density_max 0.373
_refine_diff_density_min -0.228
_refine_ls_extinction_method none
_refine_ls_goodness_of_fit_ref 1.043
_refine_ls_hydrogen_treatment constr
_refine_ls_matrix_type full
_refine_ls_number_parameters 218
_refine_ls_number_reflns 2719
_refine_ls_number_restraints 0
_refine_ls_restrained_S_all 1.043
_refine_ls_R_factor_all 0.0405
_refine_ls_R_factor_gt 0.0351
_refine_ls_shift/su_max 0.001
_refine_ls_shift/su_mean 0.000
_refine_ls_structure_factor_coef Fsqd
_refine_ls_weighting_details 'calc w=1/[\s^2^(Fo^2^)+(0.0396P)^2^+0.7716P] where P=(Fo^2^+2Fc^2^)/3'
_refine_ls_weighting_scheme calc
_refine_ls_wR_factor_gt 0.0849
_refine_ls_wR_factor_ref 0.0873
_reflns_number_gt 2415
_reflns_number_total 2719
_reflns_threshold_expression I>2sigma(I)
_cod_data_source_file ng5319.cif
_cod_data_source_block I
_cod_original_cell_volume 1541.42(6)
_cod_original_sg_symbol_H-M 'P 21/n'
_cod_database_code 2237675
_cod_database_fobs_code 2237675

loop_
_symmetry_equiv_pos_as_xyz
'x, y, z'
'-x+1/2, y+1/2, -z+1/2'
'-x, -y, -z'
'x-1/2, -y-1/2, z-1/2'

loop_
_atom_site_type_symbol
_atom_site_label
_atom_site_fract_x
_atom_site_fract_y
_atom_site_fract_z
_atom_site_U_iso_or_equiv
_atom_site_adp_type
_atom_site_calc_flag
_atom_site_refinement_flags
_atom_site_occupancy
_atom_site_symmetry_multiplicity
N N1 0.08392(13) 0.72477(14) 0.53161(5) 0.0216(3) Uani d . 1 1
O O1 0.39104(11) 1.15624(12) 0.40650(5) 0.0265(2) Uani d . 1 1
O O2 0.14507(12) 0.19144(12) 0.72047(5) 0.0295(3) Uani d . 1 1
C C2 -0.02259(15) 0.65607(17) 0.56768(6) 0.0214(3) Uani d . 1 1
H H2 -0.1142 0.7142 0.5709 0.026 Uiso calc R 1 1
N N3 -0.01895(12) 0.51849(14) 0.59968(5) 0.0208(3) Uani d . 1 1
C C4 0.11411(15) 0.44422(16) 0.59082(6) 0.0184(3) Uani d . 1 1
C C5 0.23360(15) 0.49756(16) 0.55428(6) 0.0188(3) Uani d . 1 1
N N6 0.32579(13) 0.71553(14) 0.48978(6) 0.0241(3) Uani d . 1 1
H H6 0.4078 0.6597 0.4822 0.029 Uiso calc R 1 1
C C6 0.21608(15) 0.64750(16) 0.52444(6) 0.0190(3) Uani d . 1 1
N N7 0.35162(13) 0.38842(14) 0.55594(6) 0.0241(3) Uani d . 1 1
C C8 0.30091(16) 0.27427(18) 0.59319(7) 0.0257(3) Uani d . 1 1
H H8 0.3582 0.1818 0.6036 0.031 Uiso calc R 1 1
N N9 0.15811(12) 0.29976(14) 0.61589(6) 0.0216(3) Uani d . 1 1
C C9 0.31619(17) 0.87629(17) 0.46427(7) 0.0247(3) Uani d . 1 1
H H9A 0.3913 0.9444 0.4867 0.030 Uiso calc R 1 1
H H9B 0.2149 0.9201 0.4733 0.030 Uiso calc R 1 1
C C10 0.34376(14) 0.88340(16) 0.39253(7) 0.0197(3) Uani d . 1 1
C C11 0.38461(14) 1.02956(17) 0.36481(7) 0.0203(3) Uani d . 1 1
C C12 0.41548(16) 1.03960(19) 0.29956(7) 0.0257(3) Uani d . 1 1
H H12 0.4460 1.1383 0.2812 0.031 Uiso calc R 1 1
C C13 0.40157(16) 0.90491(19) 0.26119(7) 0.0291(4) Uani d . 1 1
H H13 0.4219 0.9119 0.2164 0.035 Uiso calc R 1 1
C C14 0.35861(16) 0.76098(19) 0.28742(7) 0.0270(3) Uani d . 1 1
H H14 0.3484 0.6692 0.2608 0.032 Uiso calc R 1 1
C C15 0.33028(15) 0.75093(17) 0.35321(7) 0.0228(3) Uani d . 1 1
H H15 0.3013 0.6515 0.3713 0.027 Uiso calc R 1 1
C C16 0.42614(18) 1.30910(18) 0.38005(8) 0.0307(4) Uani d . 1 1
H H16A 0.4216 1.3901 0.4141 0.046 Uiso calc R 1 1
H H16B 0.3531 1.3354 0.3460 0.046 Uiso calc R 1 1
H H16C 0.5278 1.3067 0.3619 0.046 Uiso calc R 1 1
C C17 0.06967(16) 0.20020(17) 0.66006(7) 0.0242(3) Uani d . 1 1
H H17 -0.0313 0.2506 0.6663 0.029 Uiso calc R 1 1
C C18 0.04761(17) 0.02969(18) 0.63684(7) 0.0278(3) Uani d . 1 1
H H18A 0.0622 0.0218 0.5897 0.033 Uiso calc R 1 1
H H18B -0.0544 -0.0098 0.6475 0.033 Uiso calc R 1 1
C C19 0.16852(17) -0.06373(18) 0.67324(7) 0.0275(3) Uani d . 1 1
H H19A 0.1373 -0.1757 0.6805 0.033 Uiso calc R 1 1
H H19B 0.2656 -0.0625 0.6500 0.033 Uiso calc R 1 1
C C20 0.17883(17) 0.02796(18) 0.73579(7) 0.0292(4) Uani d . 1 1
H H20A 0.1055 -0.0142 0.7672 0.035 Uiso calc R 1 1
H H20B 0.2814 0.0190 0.7546 0.035 Uiso calc R 1 1

loop_
_atom_site_aniso_label
_atom_site_aniso_U_11
_atom_site_aniso_U_22
_atom_site_aniso_U_33
_atom_site_aniso_U_12
_atom_site_aniso_U_13
_atom_site_aniso_U_23
N1 0.0222(6) 0.0213(6) 0.0211(6) 0.0008(5) 0.0011(5) 0.0005(5)
O1 0.0342(6) 0.0177(5) 0.0276(5) -0.0020(4) 0.0020(4) 0.0026(4)
O2 0.0407(6) 0.0234(6) 0.0245(5) 0.0000(5) 0.0005(5) 0.0013(4)
C2 0.0208(7) 0.0209(7) 0.0224(7) 0.0018(6) 0.0021(5) -0.0016(6)
N3 0.0202(6) 0.0216(6) 0.0207(6) 0.0003(5) 0.0022(5) -0.0009(5)
C4 0.0198(7) 0.0182(7) 0.0171(6) -0.0017(5) -0.0017(5) -0.0016(5)
C5 0.0191(7) 0.0202(7) 0.0170(7) -0.0011(5) 0.0000(5) -0.0010(5)
N6 0.0225(6) 0.0234(6) 0.0265(6) 0.0029(5) 0.0064(5) 0.0077(5)
C6 0.0220(7) 0.0208(7) 0.0142(6) -0.0023(6) -0.0002(5) -0.0015(5)
N7 0.0204(6) 0.0221(6) 0.0298(7) 0.0009(5) 0.0041(5) 0.0043(5)
C8 0.0191(7) 0.0223(8) 0.0360(8) 0.0020(6) 0.0042(6) 0.0061(6)
N9 0.0181(6) 0.0202(6) 0.0266(6) -0.0002(5) 0.0023(5) 0.0046(5)
C9 0.0286(8) 0.0219(8) 0.0237(7) -0.0017(6) 0.0036(6) 0.0044(6)
C10 0.0137(6) 0.0223(7) 0.0232(7) 0.0020(5) 0.0012(5) 0.0039(6)
C11 0.0153(6) 0.0210(7) 0.0246(7) 0.0004(5) -0.0011(5) 0.0018(6)
C12 0.0228(7) 0.0290(8) 0.0254(7) -0.0026(6) 0.0003(6) 0.0092(6)
C13 0.0263(8) 0.0407(9) 0.0202(7) -0.0004(7) 0.0012(6) 0.0022(7)
C14 0.0234(7) 0.0309(8) 0.0267(8) 0.0001(6) -0.0017(6) -0.0049(6)
C15 0.0166(7) 0.0213(7) 0.0303(8) 0.0003(5) -0.0008(6) 0.0033(6)
C16 0.0365(9) 0.0194(8) 0.0363(9) -0.0038(6) -0.0038(7) 0.0071(6)
C17 0.0186(7) 0.0244(8) 0.0296(8) -0.0002(6) 0.0026(6) 0.0041(6)
C18 0.0262(8) 0.0239(8) 0.0334(8) -0.0044(6) -0.0024(6) 0.0023(7)
C19 0.0269(8) 0.0207(8) 0.0350(8) 0.0009(6) 0.0006(6) 0.0015(6)
C20 0.0298(8) 0.0242(8) 0.0334(8) 0.0004(6) -0.0019(6) 0.0043(7)

loop_
_atom_type_symbol
_atom_type_description
_atom_type_scat_dispersion_real
_atom_type_scat_dispersion_imag
_atom_type_scat_source
C C 0.0033 0.0016 'International Tables Vol C Tables 4.2.6.8 and 6.1.1.4'
H H 0.0000 0.0000 'International Tables Vol C Tables 4.2.6.8 and 6.1.1.4'
N N 0.0061 0.0033 'International Tables Vol C Tables 4.2.6.8 and 6.1.1.4'
O O 0.0106 0.0060 'International Tables Vol C Tables 4.2.6.8 and 6.1.1.4'

loop_
_geom_angle_atom_site_label_1
_geom_angle_atom_site_label_2
_geom_angle_atom_site_label_3
_geom_angle
C2 N1 C6 118.24(12)
C11 O1 C16 117.38(11)
C17 O2 C20 109.94(11)
N3 C2 N1 129.52(13)
N3 C2 H2 115.2
N1 C2 H2 115.2
C2 N3 C4 110.46(11)
N3 C4 N9 127.00(12)
N3 C4 C5 126.99(13)
N9 C4 C5 106.00(12)
C4 C5 N7 110.77(12)
C4 C5 C6 116.54(12)
N7 C5 C6 132.67(12)
C6 N6 C9 123.33(12)
C6 N6 H6 118.3
C9 N6 H6 118.3
N6 C6 N1 119.37(12)
N6 C6 C5 122.43(12)
N1 C6 C5 118.20(12)
C8 N7 C5 103.43(11)
N7 C8 N9 114.26(13)
N7 C8 H8 122.9
N9 C8 H8 122.9
C8 N9 C4 105.54(11)
C8 N9 C17 128.64(12)
C4 N9 C17 125.77(11)
N6 C9 C10 112.76(12)
N6 C9 H9A 109.0
C10 C9 H9A 109.0
N6 C9 H9B 109.0
C10 C9 H9B 109.0
H9A C9 H9B 107.8
C15 C10 C11 118.73(12)
C15 C10 C9 122.39(12)
C11 C10 C9 118.88(12)
O1 C11 C12 124.21(13)
O1 C11 C10 115.28(12)
C12 C11 C10 120.51(13)
C13 C12 C11 119.63(13)
C13 C12 H12 120.2
C11 C12 H12 120.2
C14 C13 C12 120.62(13)
C14 C13 H13 119.7
C12 C13 H13 119.7
C13 C14 C15 119.51(14)
C13 C14 H14 120.2
C15 C14 H14 120.2
C10 C15 C14 120.98(13)
C10 C15 H15 119.5
C14 C15 H15 119.5
O1 C16 H16A 109.5
O1 C16 H16B 109.5
H16A C16 H16B 109.5
O1 C16 H16C 109.5
H16A C16 H16C 109.5
H16B C16 H16C 109.5
O2 C17 N9 109.25(11)
O2 C17 C18 106.88(11)
N9 C17 C18 113.81(12)
O2 C17 H17 108.9
N9 C17 H17 108.9
C18 C17 H17 108.9
C17 C18 C19 103.72(12)
C17 C18 H18A 111.0
C19 C18 H18A 111.0
C17 C18 H18B 111.0
C19 C18 H18B 111.0
H18A C18 H18B 109.0
C20 C19 C18 101.68(12)
C20 C19 H19A 111.4
C18 C19 H19A 111.4
C20 C19 H19B 111.4
C18 C19 H19B 111.4
H19A C19 H19B 109.3
O2 C20 C19 106.47(12)
O2 C20 H20A 110.4
C19 C20 H20A 110.4
O2 C20 H20B 110.4
C19 C20 H20B 110.4
H20A C20 H20B 108.6

loop_
_geom_bond_atom_site_label_1
_geom_bond_atom_site_label_2
_geom_bond_distance
N1 C2 1.3396(18)
N1 C6 1.3485(18)
O1 C11 1.3698(17)
O1 C16 1.4282(17)
O2 C17 1.4179(18)
O2 C20 1.4366(18)
C2 N3 1.3302(18)
C2 H2 0.9500
N3 C4 1.3482(17)
C4 N9 1.3725(18)
C4 C5 1.3821(19)
C5 N7 1.3902(17)
C5 C6 1.4082(19)
N6 C6 1.3414(17)
N6 C9 1.4490(18)
N6 H6 0.8800
N7 C8 1.3111(19)
C8 N9 1.3716(18)
C8 H8 0.9500
N9 C17 1.4701(18)
C9 C10 1.5111(19)
C9 H9A 0.9900
C9 H9B 0.9900
C10 C15 1.382(2)
C10 C11 1.4014(19)
C11 C12 1.385(2)
C12 C13 1.386(2)
C12 H12 0.9500
C13 C14 1.377(2)
C13 H13 0.9500
C14 C15 1.392(2)
C14 H14 0.9500
C15 H15 0.9500
C16 H16A 0.9800
C16 H16B 0.9800
C16 H16C 0.9800
C17 C18 1.519(2)
C17 H17 1.0000
C18 C19 1.523(2)
C18 H18A 0.9900
C18 H18B 0.9900
C19 C20 1.510(2)
C19 H19A 0.9900
C19 H19B 0.9900
C20 H20A 0.9900
C20 H20B 0.9900

loop_
_geom_hbond_atom_site_label_D
_geom_hbond_atom_site_label_H
_geom_hbond_atom_site_label_A
_geom_hbond_site_symmetry_A
_geom_hbond_distance_DH
_geom_hbond_distance_HA
_geom_hbond_distance_DA
_geom_hbond_angle_DHA
N6 H6 N7 3_666 0.88 2.32 3.145(2) 157
C8 H8 Cg 3_666 0.95 2.86 3.6214(14) 138
C12 H12 O2 4_675 0.95 2.60 3.459(2) 150
C13 H13 N3 4_675 0.95 2.55 3.489(2) 170

loop_
_cod_related_entry_id
_cod_related_entry_database
_cod_related_entry_code
1 ChemSpider 24698499
